data_7234142
loop_
_publ_author_name
'Huan-Cheng Hu'
'Chun-Shuai Cao'
'Yang Yang'
'Peng Cheng'
'Bin Zhao'

_publ_section_title
;
 A triangular [Mn3] cluster-based ferrimagnet with significant magnetic
 entropy change
;
_journal_name_full 'Journal of Materials Chemistry C'
_journal_page_first 3494
_journal_page_last 3499
_journal_paper_doi 10.1039/C4TC02958E
_journal_volume 3
_journal_year 2015
_chemical_absolute_configuration ad
_chemical_formula_moiety 'H2 Mn1.5 Na O8 S1.5'
_chemical_formula_sum 'H2 Mn1.5 Na O8 S1.5'
_chemical_formula_weight 283.51
_space_group_crystal_system orthorhombic
_space_group_IT_number 36
_space_group_name_Hall 'C 2c -2'
_space_group_name_H-M_alt 'C m c 21'
_atom_sites_solution_hydrogens geom
_atom_sites_solution_primary iterative
_atom_sites_solution_secondary difmap
_cell_angle_alpha 90.00
_cell_angle_beta 90.00
_cell_angle_gamma 90.00
_cell_formula_units_Z 8
_cell_length_a 18.0718(6)
_cell_length_b 7.8465(3)
_cell_length_c 9.9048(3)
_cell_measurement_reflns_used 1254
_cell_measurement_temperature 128.55(10)
_cell_measurement_theta_max 28.6050
_cell_measurement_theta_min 3.5040
_cell_volume 1404.50(8)
_computing_cell_refinement
;
CrysAlisPro, Agilent Technologies,
Version 1.171.36.28 (release 01-02-2013 CrysAlis171 .NET)
(compiled Feb  1 2013,16:14:44)
;
_computing_data_collection
;
CrysAlisPro, Agilent Technologies,
Version 1.171.36.28 (release 01-02-2013 CrysAlis171 .NET)
(compiled Feb  1 2013,16:14:44)
;
_computing_data_reduction
;
CrysAlisPro, Agilent Technologies,
Version 1.171.36.28 (release 01-02-2013 CrysAlis171 .NET)
(compiled Feb  1 2013,16:14:44)
;
_computing_molecular_graphics 'Olex2 (Dolomanov et al., 2009)'
_computing_publication_material 'Olex2 (Dolomanov et al., 2009)'
_computing_structure_refinement 'XL (Sheldrick, 2008)'
_computing_structure_solution
;
Superflip (Palatinus & Chapuis, 2007;Palatinus & van der Lee, 2008;
Palatinus et al., 2012)
;
_diffrn_ambient_temperature 128.55(10)
_diffrn_detector_area_resol_mean 16.2116
_diffrn_measured_fraction_theta_full 0.997
_diffrn_measured_fraction_theta_max 0.997
_diffrn_measurement_details
;
#__ type_ start__ end____ width___ exp.time_
  1 omega  -17.00   87.00   1.0000    3.0000
omega____ theta____ kappa____ phi______ frames
    -       18.0372   19.0000  -90.0000 104

#__ type_ start__ end____ width___ exp.time_
  2 omega  -43.00   -4.00   1.0000    3.0000
omega____ theta____ kappa____ phi______ frames
    -      -18.8185   77.0000 -150.0000 39
;
_diffrn_measurement_device_type 'SuperNova, Single source at offset, Eos'
_diffrn_measurement_method '\w scans'
_diffrn_orient_matrix_UB_11 0.0358123000
_diffrn_orient_matrix_UB_12 0.0280155000
_diffrn_orient_matrix_UB_13 -0.0191061000
_diffrn_orient_matrix_UB_21 -0.0134620000
_diffrn_orient_matrix_UB_22 0.0845524000
_diffrn_orient_matrix_UB_23 -0.0063481000
_diffrn_orient_matrix_UB_31 0.0087110000
_diffrn_orient_matrix_UB_32 0.0157355000
_diffrn_orient_matrix_UB_33 0.0686975000
_diffrn_radiation_monochromator mirror
_diffrn_radiation_type MoK\a
_diffrn_radiation_wavelength 0.71073
_diffrn_reflns_av_R_equivalents 0.0280
_diffrn_reflns_av_unetI/netI 0.0487
_diffrn_reflns_limit_h_max 22
_diffrn_reflns_limit_h_min -19
_diffrn_reflns_limit_k_max 9
_diffrn_reflns_limit_k_min -5
_diffrn_reflns_limit_l_max 12
_diffrn_reflns_limit_l_min -11
_diffrn_reflns_number 1784
_diffrn_reflns_theta_full 26.00
_diffrn_reflns_theta_max 26.00
_diffrn_reflns_theta_min 3.50
_diffrn_source 'SuperNova (Mo) X-ray Source'
_exptl_absorpt_coefficient_mu 3.250
_exptl_absorpt_correction_T_max 1.00000
_exptl_absorpt_correction_T_min 0.86345
_exptl_absorpt_correction_type multi-scan
_exptl_absorpt_process_details
;
CrysAlisPro, Agilent Technologies,
Version 1.171.36.28 (release 01-02-2013 CrysAlis171 .NET)
(compiled Feb  1 2013,16:14:44)
Empirical absorption correction using spherical harmonics,
 implemented in SCALE3 ABSPACK scaling algorithm.
;
_exptl_crystal_colour colorless
_exptl_crystal_density_diffrn 2.681
_exptl_crystal_density_method 'not measured'
_exptl_crystal_F_000 1108
_exptl_crystal_size_max 0.1
_exptl_crystal_size_mid 0.08
_exptl_crystal_size_min 0.05
_refine_diff_density_max 1.019
_refine_diff_density_min -0.471
_refine_diff_density_rms 0.122
_refine_ls_abs_structure_details 'Flack H D (1983), Acta Cryst. A39, 876-881'
_refine_ls_abs_structure_Flack -0.02(3)
_refine_ls_extinction_method none
_refine_ls_goodness_of_fit_ref 1.082
_refine_ls_hydrogen_treatment mixed
_refine_ls_matrix_type full
_refine_ls_number_parameters 117
_refine_ls_number_reflns 1193
_refine_ls_number_restraints 10
_refine_ls_restrained_S_all 1.079
_refine_ls_R_factor_all 0.0348
_refine_ls_R_factor_gt 0.0334
_refine_ls_shift/su_max 0.000
_refine_ls_shift/su_mean 0.000
_refine_ls_structure_factor_coef Fsqd
_refine_ls_weighting_details 'calc w=1/[\s^2^(Fo^2^)+(0.0400P)^2^+3.0873P] where P=(Fo^2^+2Fc^2^)/3'
_refine_ls_weighting_scheme calc
_refine_ls_wR_factor_gt 0.0840
_refine_ls_wR_factor_ref 0.0858
_reflns_number_gt 1150
_reflns_number_total 1193
_reflns_threshold_expression >2sigma(I)
_cod_data_source_file J-Mater-Chem-C-2015-3-3494.cif
_cod_data_source_block p131206d1
_cod_original_cell_volume 1404.51(9)
_cod_original_formula_sum 'H2 Mn1.50 Na O8 S1.50'
_cod_database_code 7234142
_reflns_odcompleteness_completeness 99.65
_reflns_odcompleteness_iscentric 1
_reflns_odcompleteness_theta 26.32
_olex2_refinement_description
;
1. Fixed Uiso
 At 1.2 times of:
  All H(H) groups
2. Restrained distances
 O10-H10A = O10-H10B
 0.85 with sigma of 0.02
 H10A-H10B
 1.35 with sigma of 0.02
3. Uiso/Uaniso restraints and constraints
Uanis(O5) \\sim Ueq: with sigma of 0.0001 and sigma for terminal atoms of 0.01
Uanis(Mn1) = Uanis(O5) = Uanis(Mn2)
;

loop_
_space_group_symop_id
_space_group_symop_operation_xyz
1 'x, y, z'
2 '-x, -y, z+1/2'
3 '-x, y, z'
4 'x, -y, z+1/2'
5 'x+1/2, y+1/2, z'
6 '-x+1/2, -y+1/2, z+1/2'
7 '-x+1/2, y+1/2, z'
8 'x+1/2, -y+1/2, z+1/2'

loop_
_atom_site_label
_atom_site_type_symbol
_atom_site_fract_x
_atom_site_fract_y
_atom_site_fract_z
_atom_site_U_iso_or_equiv
_atom_site_adp_type
_atom_site_occupancy
_atom_site_calc_flag
_atom_site_disorder_assembly
_atom_site_disorder_group
_atom_site_site_symmetry_order
_atom_site_refinement_flags_posn
_atom_site_refinement_flags_adp
_atom_site_refinement_flags_occupancy
Mn1 Mn 0.08913(5) 0.47307(11) 0.48606(9) 0.0126(2) Uani 1 d . . 1 . . .
Mn2 Mn 0.0000 0.19545(18) 0.20627(12) 0.0126(2) Uani 1 d . . 2 S T P
S1 S 0.17836(8) 0.3039(2) 0.21609(15) 0.0124(3) Uani 1 d . . 1 . . .
S2 S 0.0000 0.8162(3) 0.3791(2) 0.0122(4) Uani 1 d . . 2 S T P
Na1 Na 0.30988(14) 0.4613(3) 0.4408(3) 0.0213(6) Uani 1 d . . 1 . . .
O2 O 0.1793(2) 0.3925(6) 0.0840(4) 0.0182(10) Uani 1 d . . 1 . . .
O1 O 0.0000 0.9214(9) 0.5009(7) 0.0288(16) Uani 1 d . . 2 S T P
O3 O 0.0000 0.9241(8) 0.2555(6) 0.0157(13) Uani 1 d . . 2 S T P
O4 O 0.1205(2) 0.1685(6) 0.2135(5) 0.0190(10) Uani 1 d . . 1 . . .
O6 O 0.1618(3) 0.4264(7) 0.3229(4) 0.0214(10) Uani 1 d . . 1 . . .
O7 O 0.2504(3) 0.2247(7) 0.2408(5) 0.0244(11) Uani 1 d . . 1 . . .
O8 O 0.0000 0.4500(8) 0.1194(6) 0.0156(14) Uani 1 d . . 2 S T P
O9 O 0.0662(3) 0.7081(7) 0.3760(5) 0.0276(12) Uani 1 d . . 1 . . .
O10 O 0.1226(3) 0.2388(7) 0.5924(4) 0.0198(10) Uani 1 d . . 1 D . .
O5 O 0.0000 0.3299(8) 0.3945(6) 0.0126(2) Uani 1 d . . 2 S TU P
H10A H 0.158(2) 0.230(10) 0.646(6) 0.03(2) Uiso 1 d . . 1 D . .
H10B H 0.089(3) 0.171(9) 0.618(7) 0.037 Uiso 1 d . . 1 DR . .

loop_
_atom_site_aniso_label
_atom_site_aniso_U_11
_atom_site_aniso_U_22
_atom_site_aniso_U_33
_atom_site_aniso_U_23
_atom_site_aniso_U_13
_atom_site_aniso_U_12
Mn1 0.0124(3) 0.0138(4) 0.0115(3) -0.0003(4) 0.0000(3) 0.0014(3)
Mn2 0.0124(3) 0.0138(4) 0.0115(3) -0.0003(4) 0.0000(3) 0.0014(3)
S1 0.0121(6) 0.0130(8) 0.0121(6) 0.0007(7) -0.0003(5) 0.0013(6)
S2 0.0134(9) 0.0121(11) 0.0110(9) 0.0003(9) 0.000 0.000
Na1 0.0244(13) 0.0190(14) 0.0204(12) 0.0005(12) -0.0017(11) -0.0032(11)
O2 0.018(2) 0.023(3) 0.0128(19) 0.005(2) -0.0052(18) -0.001(2)
O1 0.049(4) 0.020(4) 0.017(3) 0.000(3) 0.000 0.000
O3 0.021(3) 0.015(3) 0.012(3) 0.001(3) 0.000 0.000
O4 0.0129(19) 0.019(3) 0.025(2) -0.001(2) -0.001(2) -0.0043(18)
O6 0.022(2) 0.022(3) 0.020(2) -0.007(2) 0.0072(19) -0.004(2)
O7 0.014(2) 0.028(3) 0.031(2) 0.003(2) -0.0044(18) 0.008(2)
O8 0.013(3) 0.013(3) 0.021(3) 0.005(3) 0.000 0.000
O9 0.026(2) 0.033(3) 0.024(2) 0.009(2) 0.007(2) 0.017(2)
O10 0.017(2) 0.022(3) 0.020(2) 0.008(2) 0.000(2) 0.000(2)
O5 0.0124(3) 0.0138(4) 0.0115(3) -0.0003(4) 0.0000(3) 0.0014(3)

loop_
_atom_type_symbol
_atom_type_description
_atom_type_scat_dispersion_real
_atom_type_scat_dispersion_imag
_atom_type_scat_source
Mn Mn 0.3368 0.7283 'International Tables Vol C Tables 4.2.6.8 and 6.1.1.4'
H H 0.0000 0.0000 'International Tables Vol C Tables 4.2.6.8 and 6.1.1.4'
Na Na 0.0362 0.0249 'International Tables Vol C Tables 4.2.6.8 and 6.1.1.4'
O O 0.0106 0.0060 'International Tables Vol C Tables 4.2.6.8 and 6.1.1.4'
S S 0.1246 0.1234 'International Tables Vol C Tables 4.2.6.8 and 6.1.1.4'

loop_
_geom_angle_atom_site_label_1
_geom_angle_atom_site_label_2
_geom_angle_atom_site_label_3
_geom_angle
_geom_angle_site_symmetry_1
_geom_angle_site_symmetry_3
O2 Mn1 Mn1 138.67(12) 4_565 3
O2 Mn1 O9 87.41(18) 4_565 .
O2 Mn1 O10 89.19(19) 4_565 .
O6 Mn1 Mn1 128.41(13) . 3
O6 Mn1 O2 87.67(17) . 4_565
O6 Mn1 O8 167.2(2) . 2_565
O6 Mn1 O9 83.25(19) . .
O6 Mn1 O10 92.88(18) . .
O6 Mn1 O5 92.99(18) . .
O8 Mn1 Mn1 42.03(12) 2_565 3
O8 Mn1 O2 98.65(17) 2_565 4_565
O8 Mn1 O9 85.9(2) 2_565 .
O8 Mn1 O10 98.3(2) 2_565 .
O9 Mn1 Mn1 79.07(13) . 3
O9 Mn1 O10 174.95(19) . .
O10 Mn1 Mn1 105.92(12) . 3
O5 Mn1 Mn1 41.87(12) . 3
O5 Mn1 O2 177.5(2) . 4_565
O5 Mn1 O8 81.18(17) . 2_565
O5 Mn1 O9 95.1(2) . .
O5 Mn1 O10 88.4(2) . .
O3 Mn2 O1 78.7(2) 1_545 2_564
O3 Mn2 O4 84.17(13) 1_545 3
O3 Mn2 O4 84.17(13) 1_545 .
O4 Mn2 O1 89.42(14) 3 2_564
O4 Mn2 O1 89.42(14) . 2_564
O4 Mn2 O4 168.3(3) 3 .
O8 Mn2 O1 90.9(2) . 2_564
O8 Mn2 O3 169.6(2) . 1_545
O8 Mn2 O4 95.84(13) . 3
O8 Mn2 O4 95.84(13) . .
O5 Mn2 O1 174.7(3) . 2_564
O5 Mn2 O3 106.6(2) . 1_545
O5 Mn2 O4 91.11(14) . .
O5 Mn2 O4 91.11(14) . 3
O5 Mn2 O8 83.8(2) . .
O2 S1 O4 109.1(3) . .
O6 S1 O2 109.4(3) . .
O6 S1 O4 109.8(3) . .
O6 S1 O7 109.9(3) . .
O7 S1 O2 109.7(3) . .
O7 S1 O4 109.0(3) . .
O1 S2 O3 111.0(4) . .
O1 S2 O9 110.1(3) . 3
O1 S2 O9 110.1(3) . .
O9 S2 O3 108.2(2) . .
O9 S2 O3 108.2(2) 3 .
O9 S2 O9 109.3(4) 3 .
O6 Na1 O2 60.23(12) . 4_565
O7 Na1 O2 106.00(14) . 4_565
O7 Na1 O6 48.25(13) . .
O10 Na1 O2 78.41(13) 7 4_565
O10 Na1 O6 131.12(17) 7 .
O10 Na1 O7 168.29(16) 7 .
Mn1 O2 Na1 101.23(16) 4_564 4_564
S1 O2 Mn1 127.9(2) . 4_564
S1 O2 Na1 127.5(2) . 4_564
S2 O1 Mn2 121.4(4) . 2_565
S2 O3 Mn2 137.6(4) . 1_565
S1 O4 Mn2 129.0(3) . .
Mn1 O6 Na1 104.25(17) . .
S1 O6 Mn1 142.6(3) . .
S1 O6 Na1 99.4(2) . .
S1 O7 Na1 99.9(3) . .
Mn1 O8 Mn1 95.9(2) 2_564 4_564
Mn1 O8 Mn2 119.8(2) 2_564 .
Mn1 O8 Mn2 119.8(2) 4_564 .
S2 O9 Mn1 129.3(3) . .
Mn1 O10 Na1 119.49(18) . 7_545
Mn1 O5 Mn1 96.3(2) . 3
Mn2 O5 Mn1 128.36(14) . 3
Mn2 O5 Mn1 128.36(14) . .

loop_
_geom_bond_atom_site_label_1
_geom_bond_atom_site_label_2
_geom_bond_distance
_geom_bond_site_symmetry_2
Mn1 Mn1 3.2215(16) 3
Mn1 O2 2.170(4) 4_565
Mn1 O6 2.115(4) .
Mn1 O8 2.168(4) 2_565
Mn1 O9 2.182(5) .
Mn1 O10 2.203(5) .
Mn1 O5 2.163(4) .
Mn2 O1 2.231(7) 2_564
Mn2 O3 2.184(6) 1_545
Mn2 O4 2.188(4) .
Mn2 O4 2.188(4) 3
Mn2 O8 2.175(6) .
Mn2 O5 2.142(6) .
S1 O2 1.482(4) .
S1 O4 1.492(4) .
S1 O6 1.460(5) .
S1 O7 1.462(5) .
S2 O1 1.462(7) .
S2 O3 1.488(6) .
S2 O9 1.467(5) 3
S2 O9 1.467(5) .
Na1 O2 2.983(5) 4_565
Na1 O6 2.932(5) .
Na1 O7 2.920(6) .
Na1 O10 2.913(6) 7
O2 Mn1 2.170(4) 4_564
O2 Na1 2.983(5) 4_564
O1 Mn2 2.231(7) 2_565
O3 Mn2 2.184(6) 1_565
O8 Mn1 2.168(4) 2_564
O8 Mn1 2.168(4) 4_564
O10 Na1 2.913(6) 7_545
O5 Mn1 2.163(4) 3
